data_1566816
loop_
_publ_author_name
'Tang, Qi'
'Shi, Xiaodong'
'Richardson, David'
'Wojtas, Lukasz'
'Shan, Chuan'
'He, Ying'
'Lan, Yu'
'Yuan, Teng'
'Ye, Xiaohan'
'Li, Shi-Jun'
'Zhao, Kai'

_publ_section_title
;
 Design and Synthesis of Stable Four-Coordinated Benzotriazole-Borane with
 Tunable Fluorescence Emission
;
_journal_name_full 'Chemical Science'
_journal_paper_doi 10.1039/D2SC01103D
_journal_year 2022
_chemical_formula_moiety 'C20 H16 B N3'
_chemical_formula_sum 'C20 H16 B N3'
_chemical_formula_weight 309.17
_space_group_crystal_system monoclinic
_space_group_IT_number 14
_space_group_name_Hall '-P 2ybc'
_space_group_name_H-M_alt 'P 1 21/c 1'
_atom_sites_solution_hydrogens mixed
_audit_creation_date 2021-07-08
_audit_creation_method
;
Olex2 1.3
(compiled 2020.11.12 svn.r5f609507 for OlexSys, GUI svn.r6272)
;
_audit_update_record
;
2021-10-03 deposited with the CCDC.	2022-04-18 downloaded from the CCDC.
;
_cell_angle_alpha 90
_cell_angle_beta 95.7970(10)
_cell_angle_gamma 90
_cell_formula_units_Z 4
_cell_length_a 6.7975(2)
_cell_length_b 8.0452(2)
_cell_length_c 29.5872(7)
_cell_measurement_reflns_used 9898
_cell_measurement_temperature 100.0
_cell_measurement_theta_max 79.58
_cell_measurement_theta_min 3.00
_cell_volume 1609.77(7)
_computing_cell_refinement 'SAINT V8.40B (?, 2016)'
_computing_data_reduction 'SAINT V8.40B (?, 2016)'
_computing_molecular_graphics 'Olex2 1.3 (Dolomanov et al., 2009)'
_computing_publication_material 'Olex2 1.3 (Dolomanov et al., 2009)'
_computing_structure_refinement 'XL  (Sheldrick, 2008)'
_diffrn_ambient_temperature 100.0
_diffrn_measured_fraction_theta_full 0.999
_diffrn_measured_fraction_theta_max 0.982
_diffrn_measurement_device_type 'Bruker D8 Venture PHOTON II CPAD'
_diffrn_measurement_method 'omega scans'
_diffrn_radiation_monochromator mirrors
_diffrn_radiation_type CuK\a
_diffrn_radiation_wavelength 1.54178
_diffrn_reflns_av_R_equivalents 0.0485
_diffrn_reflns_av_unetI/netI 0.0252
_diffrn_reflns_Laue_measured_fraction_full 0.999
_diffrn_reflns_Laue_measured_fraction_max 0.982
_diffrn_reflns_limit_h_max 8
_diffrn_reflns_limit_h_min -8
_diffrn_reflns_limit_k_max 10
_diffrn_reflns_limit_k_min -9
_diffrn_reflns_limit_l_max 37
_diffrn_reflns_limit_l_min -36
_diffrn_reflns_number 23744
_diffrn_reflns_point_group_measured_fraction_full 0.999
_diffrn_reflns_point_group_measured_fraction_max 0.982
_diffrn_reflns_theta_full 67.679
_diffrn_reflns_theta_max 79.854
_diffrn_reflns_theta_min 3.002
_diffrn_source 'INCOATEC Imus micro-focus source'
_diffrn_source_current 1.0
_diffrn_source_power 0.05
_diffrn_source_voltage 50.0
_diffrn_standards_number 0
_exptl_absorpt_coefficient_mu 0.589
_exptl_absorpt_correction_T_max 1.0000
_exptl_absorpt_correction_T_min 0.9109
_exptl_absorpt_correction_type multi-scan
_exptl_absorpt_process_details
;
SADABS-2016/2 (Bruker,2016/2) was used for absorption correction.
wR2(int) was 0.1228 before and 0.0629 after correction.
The Ratio of minimum to maximum transmission is 0.9109.
The \l/2 correction factor is Not present.
;
_exptl_crystal_density_diffrn 1.276
_exptl_crystal_description plate
_exptl_crystal_F_000 648
_exptl_crystal_size_max 0.22
_exptl_crystal_size_mid 0.09
_exptl_crystal_size_min 0.03
_refine_diff_density_max 0.213
_refine_diff_density_min -0.242
_refine_diff_density_rms 0.047
_refine_ls_extinction_method none
_refine_ls_goodness_of_fit_ref 1.055
_refine_ls_hydrogen_treatment mixed
_refine_ls_matrix_type full
_refine_ls_number_parameters 225
_refine_ls_number_reflns 3446
_refine_ls_number_restraints 0
_refine_ls_restrained_S_all 1.055
_refine_ls_R_factor_all 0.0483
_refine_ls_R_factor_gt 0.0394
_refine_ls_shift/su_max 0.001
_refine_ls_shift/su_mean 0.000
_refine_ls_structure_factor_coef Fsqd
_refine_ls_weighting_details 'w=1/[\s^2^(Fo^2^)+(0.0414P)^2^+0.7217P] where P=(Fo^2^+2Fc^2^)/3'
_refine_ls_weighting_scheme calc
_refine_ls_wR_factor_gt 0.0938
_refine_ls_wR_factor_ref 0.1000
_reflns_Friedel_coverage 0.000
_reflns_number_gt 2897
_reflns_number_total 3446
_reflns_threshold_expression 'I > 2\s(I)'
_cod_data_source_file d2sc01103d2.cif
_cod_data_source_block QT_N3_4
_cod_database_code 1566816
_shelx_shelxl_version_number 2018/3
_shelx_space_group_comment
;
The symmetry employed for this shelxl refinement is uniquely defined
by the following loop, which should always be used as a source of
symmetry information in preference to the above space-group names.
They are only intended as comments.
;
_shelx_estimated_absorpt_t_max 0.983
_shelx_estimated_absorpt_t_min 0.881
_olex2_refinement_description
;
1. Fixed Uiso
 At 1.2 times of:
  All C(H) groups
2.a Aromatic/amide H refined with riding coordinates:
 C5(H5), C12(H12), C13(H13), C14(H14), C16(H16), C17(H17), C18(H18), C19(H19),
 C20(H20), C22(H22), C23(H23), C24(H24), C25(H25), C26(H26)
;
_olex2_submission_special_instructions 'No special instructions were received'

loop_
_space_group_symop_operation_xyz
'x, y, z'
'-x, y+1/2, -z+1/2'
'-x, -y, -z'
'x, -y-1/2, z-1/2'

loop_
_atom_site_label
_atom_site_type_symbol
_atom_site_fract_x
_atom_site_fract_y
_atom_site_fract_z
_atom_site_U_iso_or_equiv
_atom_site_adp_type
_atom_site_occupancy
_atom_site_site_symmetry_order
_atom_site_calc_flag
_atom_site_refinement_flags_posn
_atom_site_refinement_flags_adp
_atom_site_refinement_flags_occupancy
_atom_site_disorder_assembly
_atom_site_disorder_group
B3 B 0.3029(2) 0.84748(16) 0.54524(5) 0.0162(3) Uani 1 1 d . . . . .
H3A H 0.432(2) 0.9314(19) 0.5409(5) 0.023(4) Uiso 1 1 d . . . . .
H3B H 0.169(2) 0.927(2) 0.5502(5) 0.026(4) Uiso 1 1 d . . . . .
C4 C 0.34448(17) 0.71643(15) 0.58648(4) 0.0162(2) Uani 1 1 d . . . . .
C5 C 0.33251(17) 0.54875(15) 0.58273(4) 0.0163(2) Uani 1 1 d . . . . .
H5 H 0.354981 0.482016 0.609234 0.020 Uiso 1 1 calc R U . . .
C6 C 0.28597(17) 0.46948(15) 0.53892(4) 0.0153(2) Uani 1 1 d . . . . .
C7 C 0.25122(17) 0.57285(14) 0.50072(4) 0.0148(2) Uani 1 1 d . . . . .
N8 N 0.25560(15) 0.74212(12) 0.50001(3) 0.0149(2) Uani 1 1 d . . . . .
N9 N 0.21435(15) 0.79785(12) 0.45839(3) 0.0164(2) Uani 1 1 d . . . . .
N10 N 0.18244(15) 0.66218(12) 0.43172(3) 0.0162(2) Uani 1 1 d . . . . .
C11 C 0.20319(17) 0.51738(15) 0.45664(4) 0.0154(2) Uani 1 1 d . . . . .
C12 C 0.18199(18) 0.34652(15) 0.44726(4) 0.0170(3) Uani 1 1 d . . . . .
H12 H 0.145607 0.305397 0.417491 0.020 Uiso 1 1 calc R U . . .
C13 C 0.21777(18) 0.24276(15) 0.48437(4) 0.0176(3) Uani 1 1 d . . . . .
H13 H 0.206553 0.126207 0.479641 0.021 Uiso 1 1 calc R U . . .
C14 C 0.27033(18) 0.30125(14) 0.52912(4) 0.0167(2) Uani 1 1 d . . . . .
H14 H 0.295553 0.223046 0.553060 0.020 Uiso 1 1 calc R U . . .
C15 C 0.11764(18) 0.68099(15) 0.38448(4) 0.0177(3) Uani 1 1 d . . . . .
C16 C -0.01317(19) 0.80786(17) 0.37069(5) 0.0224(3) Uani 1 1 d . . . . .
H16 H -0.053995 0.885614 0.392037 0.027 Uiso 1 1 calc R U . . .
C17 C -0.0833(2) 0.81881(19) 0.32495(5) 0.0275(3) Uani 1 1 d . . . . .
H17 H -0.172392 0.905219 0.314874 0.033 Uiso 1 1 calc R U . . .
C18 C -0.0239(2) 0.70435(19) 0.29395(5) 0.0275(3) Uani 1 1 d . . . . .
H18 H -0.074856 0.710970 0.262899 0.033 Uiso 1 1 calc R U . . .
C19 C 0.1100(2) 0.58003(17) 0.30836(5) 0.0250(3) Uani 1 1 d . . . . .
H19 H 0.152354 0.503276 0.286940 0.030 Uiso 1 1 calc R U . . .
C20 C 0.18238(19) 0.56723(16) 0.35380(4) 0.0203(3) Uani 1 1 d . . . . .
H20 H 0.274163 0.482589 0.363749 0.024 Uiso 1 1 calc R U . . .
C21 C 0.39757(18) 0.78562(15) 0.63268(4) 0.0175(3) Uani 1 1 d . . . . .
C22 C 0.5324(2) 0.91710(17) 0.63973(5) 0.0231(3) Uani 1 1 d . . . . .
H22 H 0.585372 0.966943 0.614489 0.028 Uiso 1 1 calc R U . . .
C23 C 0.5894(2) 0.97529(19) 0.68339(5) 0.0281(3) Uani 1 1 d . . . . .
H23 H 0.683036 1.062925 0.687756 0.034 Uiso 1 1 calc R U . . .
C24 C 0.5106(2) 0.90640(18) 0.72060(5) 0.0266(3) Uani 1 1 d . . . . .
H24 H 0.550252 0.946078 0.750372 0.032 Uiso 1 1 calc R U . . .
C25 C 0.3735(2) 0.77924(17) 0.71389(5) 0.0255(3) Uani 1 1 d . . . . .
H25 H 0.317612 0.732653 0.739188 0.031 Uiso 1 1 calc R U . . .
C26 C 0.3170(2) 0.71921(16) 0.67055(4) 0.0218(3) Uani 1 1 d . . . . .
H26 H 0.222601 0.632042 0.666492 0.026 Uiso 1 1 calc R U . . .

loop_
_atom_site_aniso_label
_atom_site_aniso_U_11
_atom_site_aniso_U_22
_atom_site_aniso_U_33
_atom_site_aniso_U_23
_atom_site_aniso_U_13
_atom_site_aniso_U_12
B3 0.0181(7) 0.0123(6) 0.0182(6) -0.0005(5) 0.0020(5) -0.0004(5)
C4 0.0123(5) 0.0170(6) 0.0195(6) -0.0002(5) 0.0029(4) -0.0002(4)
C5 0.0149(6) 0.0162(6) 0.0180(6) 0.0027(4) 0.0023(4) -0.0003(4)
C6 0.0112(5) 0.0154(5) 0.0199(6) 0.0013(4) 0.0037(4) 0.0008(4)
C7 0.0125(5) 0.0122(5) 0.0201(6) -0.0005(4) 0.0030(4) 0.0007(4)
N8 0.0152(5) 0.0127(5) 0.0172(5) 0.0021(4) 0.0035(4) 0.0005(4)
N9 0.0179(5) 0.0143(5) 0.0174(5) -0.0002(4) 0.0031(4) -0.0004(4)
N10 0.0181(5) 0.0135(5) 0.0174(5) 0.0004(4) 0.0027(4) 0.0003(4)
C11 0.0126(6) 0.0147(6) 0.0195(6) 0.0011(4) 0.0039(4) 0.0007(4)
C12 0.0156(6) 0.0153(6) 0.0204(6) -0.0029(5) 0.0034(5) -0.0003(5)
C13 0.0156(6) 0.0122(5) 0.0254(6) -0.0011(5) 0.0045(5) 0.0006(4)
C14 0.0147(6) 0.0140(5) 0.0217(6) 0.0026(5) 0.0033(5) 0.0000(4)
C15 0.0173(6) 0.0189(6) 0.0171(6) 0.0023(5) 0.0023(5) -0.0034(5)
C16 0.0204(6) 0.0235(6) 0.0238(6) 0.0047(5) 0.0051(5) 0.0014(5)
C17 0.0221(7) 0.0328(7) 0.0274(7) 0.0109(6) 0.0014(5) 0.0016(6)
C18 0.0272(7) 0.0354(8) 0.0190(6) 0.0052(5) -0.0020(5) -0.0085(6)
C19 0.0291(7) 0.0258(7) 0.0203(6) -0.0021(5) 0.0031(5) -0.0071(6)
C20 0.0206(6) 0.0189(6) 0.0215(6) 0.0002(5) 0.0029(5) -0.0026(5)
C21 0.0166(6) 0.0162(5) 0.0194(6) -0.0003(5) 0.0013(5) 0.0021(5)
C22 0.0224(7) 0.0240(7) 0.0234(6) -0.0030(5) 0.0039(5) -0.0047(5)
C23 0.0240(7) 0.0305(7) 0.0294(7) -0.0078(6) 0.0011(6) -0.0064(6)
C24 0.0296(7) 0.0287(7) 0.0205(6) -0.0050(5) -0.0032(5) 0.0048(6)
C25 0.0354(8) 0.0225(6) 0.0192(6) 0.0018(5) 0.0051(5) 0.0051(6)
C26 0.0262(7) 0.0173(6) 0.0220(6) -0.0003(5) 0.0038(5) -0.0018(5)

loop_
_atom_type_symbol
_atom_type_description
_atom_type_scat_dispersion_real
_atom_type_scat_dispersion_imag
_atom_type_scat_source
C C 0.0181 0.0091 'International Tables Vol C Tables 4.2.6.8 and 6.1.1.4'
H H 0.0000 0.0000 'International Tables Vol C Tables 4.2.6.8 and 6.1.1.4'
B B 0.0090 0.0039 'International Tables Vol C Tables 4.2.6.8 and 6.1.1.4'
N N 0.0311 0.0180 'International Tables Vol C Tables 4.2.6.8 and 6.1.1.4'

loop_
_geom_angle_atom_site_label_1
_geom_angle_atom_site_label_2
_geom_angle_atom_site_label_3
_geom_angle
_geom_angle_site_symmetry_1
_geom_angle_site_symmetry_3
_geom_angle_publ_flag
H3A B3 H3B 108.7(11) . . ?
C4 B3 H3A 113.6(8) . . ?
C4 B3 H3B 110.6(8) . . ?
N8 B3 H3A 108.5(8) . . ?
N8 B3 H3B 108.3(8) . . ?
N8 B3 C4 107.03(9) . . ?
C5 C4 B3 125.68(11) . . ?
C5 C4 C21 117.07(11) . . ?
C21 C4 B3 117.24(10) . . ?
C4 C5 H5 119.4 . . ?
C4 C5 C6 121.11(11) . . ?
C6 C5 H5 119.4 . . ?
C7 C6 C5 117.56(11) . . ?
C14 C6 C5 128.43(11) . . ?
C14 C6 C7 114.01(11) . . ?
N8 C7 C6 127.04(11) . . ?
N8 C7 C11 108.11(10) . . ?
C11 C7 C6 124.85(11) . . ?
C7 N8 B3 121.53(10) . . ?
N9 N8 B3 127.82(9) . . ?
N9 N8 C7 110.65(10) . . ?
N8 N9 N10 106.14(9) . . ?
N9 N10 C11 111.63(10) . . ?
N9 N10 C15 120.03(10) . . ?
C11 N10 C15 128.09(10) . . ?
C7 C11 C12 120.66(11) . . ?
N10 C11 C7 103.47(10) . . ?
N10 C11 C12 135.84(11) . . ?
C11 C12 H12 122.3 . . ?
C13 C12 C11 115.31(11) . . ?
C13 C12 H12 122.3 . . ?
C12 C13 H13 118.3 . . ?
C12 C13 C14 123.35(11) . . ?
C14 C13 H13 118.3 . . ?
C6 C14 C13 121.79(11) . . ?
C6 C14 H14 119.1 . . ?
C13 C14 H14 119.1 . . ?
C16 C15 N10 119.34(11) . . ?
C16 C15 C20 121.84(12) . . ?
C20 C15 N10 118.78(11) . . ?
C15 C16 H16 120.7 . . ?
C15 C16 C17 118.61(13) . . ?
C17 C16 H16 120.7 . . ?
C16 C17 H17 119.8 . . ?
C18 C17 C16 120.45(13) . . ?
C18 C17 H17 119.8 . . ?
C17 C18 H18 120.0 . . ?
C17 C18 C19 119.98(12) . . ?
C19 C18 H18 120.0 . . ?
C18 C19 H19 119.8 . . ?
C20 C19 C18 120.49(13) . . ?
C20 C19 H19 119.8 . . ?
C15 C20 H20 120.7 . . ?
C19 C20 C15 118.60(12) . . ?
C19 C20 H20 120.7 . . ?
C22 C21 C4 120.93(11) . . ?
C22 C21 C26 118.11(12) . . ?
C26 C21 C4 120.95(11) . . ?
C21 C22 H22 119.7 . . ?
C23 C22 C21 120.57(13) . . ?
C23 C22 H22 119.7 . . ?
C22 C23 H23 119.7 . . ?
C24 C23 C22 120.57(13) . . ?
C24 C23 H23 119.7 . . ?
C23 C24 H24 120.3 . . ?
C25 C24 C23 119.31(12) . . ?
C25 C24 H24 120.3 . . ?
C24 C25 H25 119.7 . . ?
C24 C25 C26 120.60(13) . . ?
C26 C25 H25 119.7 . . ?
C21 C26 H26 119.6 . . ?
C25 C26 C21 120.80(12) . . ?
C25 C26 H26 119.6 . . ?

loop_
_geom_bond_atom_site_label_1
_geom_bond_atom_site_label_2
_geom_bond_distance
_geom_bond_site_symmetry_2
_geom_bond_publ_flag
B3 H3A 1.123(16) . ?
B3 H3B 1.132(16) . ?
B3 C4 1.6156(18) . ?
B3 N8 1.5894(16) . ?
C4 C5 1.3553(17) . ?
C4 C21 1.4862(17) . ?
C5 H5 0.9500 . ?
C5 C6 1.4504(17) . ?
C6 C7 1.4040(16) . ?
C6 C14 1.3860(16) . ?
C7 N8 1.3623(15) . ?
C7 C11 1.3858(17) . ?
N8 N9 1.3139(14) . ?
N9 N10 1.3514(14) . ?
N10 C11 1.3782(15) . ?
N10 C15 1.4305(15) . ?
C11 C12 1.4069(16) . ?
C12 H12 0.9500 . ?
C12 C13 1.3811(17) . ?
C13 H13 0.9500 . ?
C13 C14 1.4165(17) . ?
C14 H14 0.9500 . ?
C15 C16 1.3877(18) . ?
C15 C20 1.3913(18) . ?
C16 H16 0.9500 . ?
C16 C17 1.3914(19) . ?
C17 H17 0.9500 . ?
C17 C18 1.388(2) . ?
C18 H18 0.9500 . ?
C18 C19 1.390(2) . ?
C19 H19 0.9500 . ?
C19 C20 1.3882(18) . ?
C20 H20 0.9500 . ?
C21 C22 1.4014(18) . ?
C21 C26 1.4016(18) . ?
C22 H22 0.9500 . ?
C22 C23 1.3917(19) . ?
C23 H23 0.9500 . ?
C23 C24 1.388(2) . ?
C24 H24 0.9500 . ?
C24 C25 1.384(2) . ?
C25 H25 0.9500 . ?
C25 C26 1.3878(19) . ?
C26 H26 0.9500 . ?

loop_
_geom_torsion_atom_site_label_1
_geom_torsion_atom_site_label_2
_geom_torsion_atom_site_label_3
_geom_torsion_atom_site_label_4
_geom_torsion
_geom_torsion_site_symmetry_1
_geom_torsion_site_symmetry_2
_geom_torsion_site_symmetry_3
_geom_torsion_site_symmetry_4
_geom_torsion_publ_flag
B3 C4 C5 C6 2.35(19) . . . . ?
B3 C4 C21 C22 -43.46(16) . . . . ?
B3 C4 C21 C26 137.74(12) . . . . ?
B3 N8 N9 N10 -179.13(11) . . . . ?
C4 B3 N8 C7 1.31(15) . . . . ?
C4 B3 N8 N9 -179.54(10) . . . . ?
C4 C5 C6 C7 -0.84(17) . . . . ?
C4 C5 C6 C14 179.20(12) . . . . ?
C4 C21 C22 C23 -176.54(12) . . . . ?
C4 C21 C26 C25 177.14(12) . . . . ?
C5 C4 C21 C22 137.43(13) . . . . ?
C5 C4 C21 C26 -41.37(17) . . . . ?
C5 C6 C7 N8 -0.23(18) . . . . ?
C5 C6 C7 C11 -179.31(11) . . . . ?
C5 C6 C14 C13 178.14(11) . . . . ?
C6 C7 N8 B3 -0.19(18) . . . . ?
C6 C7 N8 N9 -179.47(11) . . . . ?
C6 C7 C11 N10 179.54(11) . . . . ?
C6 C7 C11 C12 1.19(19) . . . . ?
C7 C6 C14 C13 -1.82(17) . . . . ?
C7 N8 N9 N10 0.09(13) . . . . ?
C7 C11 C12 C13 -1.77(17) . . . . ?
N8 B3 C4 C5 -2.44(17) . . . . ?
N8 B3 C4 C21 178.53(10) . . . . ?
N8 C7 C11 N10 0.31(13) . . . . ?
N8 C7 C11 C12 -178.03(11) . . . . ?
N8 N9 N10 C11 0.12(13) . . . . ?
N8 N9 N10 C15 174.84(10) . . . . ?
N9 N10 C11 C7 -0.27(13) . . . . ?
N9 N10 C11 C12 177.69(13) . . . . ?
N9 N10 C15 C16 -36.41(16) . . . . ?
N9 N10 C15 C20 145.92(12) . . . . ?
N10 C11 C12 C13 -179.46(13) . . . . ?
N10 C15 C16 C17 -176.48(12) . . . . ?
N10 C15 C20 C19 176.25(11) . . . . ?
C11 C7 N8 B3 179.02(10) . . . . ?
C11 C7 N8 N9 -0.26(14) . . . . ?
C11 N10 C15 C16 137.35(13) . . . . ?
C11 N10 C15 C20 -40.32(18) . . . . ?
C11 C12 C13 C14 0.62(18) . . . . ?
C12 C13 C14 C6 1.26(19) . . . . ?
C14 C6 C7 N8 179.73(12) . . . . ?
C14 C6 C7 C11 0.65(17) . . . . ?
C15 N10 C11 C7 -174.46(11) . . . . ?
C15 N10 C11 C12 3.5(2) . . . . ?
C15 C16 C17 C18 0.3(2) . . . . ?
C16 C15 C20 C19 -1.35(19) . . . . ?
C16 C17 C18 C19 -1.5(2) . . . . ?
C17 C18 C19 C20 1.3(2) . . . . ?
C18 C19 C20 C15 0.1(2) . . . . ?
C20 C15 C16 C17 1.1(2) . . . . ?
C21 C4 C5 C6 -178.62(10) . . . . ?
C21 C22 C23 C24 -1.3(2) . . . . ?
C22 C21 C26 C25 -1.70(19) . . . . ?
C22 C23 C24 C25 -0.3(2) . . . . ?
C23 C24 C25 C26 0.9(2) . . . . ?
C24 C25 C26 C21 0.1(2) . . . . ?
C26 C21 C22 C23 2.3(2) . . . . ?
